data_1572561
loop_
_publ_author_name
'Spie&#xdf;, Philipp'
'Brze&#x15b;kiewicz, Jakub'
'Maulide, Nuno'

_publ_section_title
;
 Deprotective Lossen rearrangement: a direct and general transformation of
 Nms-amides to unsymmetrical ureas.
;
_journal_issue 38
_journal_name_full 'Chemical science'
_journal_page_first 15799
_journal_page_last 15803
_journal_paper_doi 10.1039/d4sc04974h
_journal_volume 15
_journal_year 2024
_chemical_absolute_configuration ad
_chemical_formula_sum 'C14 H16 N2 O2'
_chemical_formula_weight 244.29
_space_group_crystal_system orthorhombic
_space_group_IT_number 19
_space_group_name_Hall 'P 2ac 2ab'
_space_group_name_H-M_alt 'P 21 21 21'
_symmetry_cell_setting orthorhombic
_atom_sites_solution_hydrogens geom
_atom_sites_solution_primary dual
_audit_creation_date 2023-06-08
_audit_creation_method 'STOE LANA'
_audit_update_record
;
2023-06-09 deposited with the CCDC.	2024-09-05 downloaded from the CCDC.
;
_cell_angle_alpha 90
_cell_angle_beta 90
_cell_angle_gamma 90
_cell_formula_units_Z 4
_cell_length_a 9.8956(5)
_cell_length_b 10.1319(5)
_cell_length_c 11.9988(9)
_cell_measurement_reflns_used 26059
_cell_measurement_temperature 100
_cell_measurement_theta_max 30.79
_cell_measurement_theta_min 2.67
_cell_volume 1203.01(12)
_computing_cell_refinement
;
X-Area Recipe 1.37.0.0 (STOE, 2021)
;
_computing_data_collection
;
X-Area Pilatus3_SV 1.31.186.0 (STOE, 2022)
;
_computing_data_reduction '  X-Area Integrate 2.5.3.0 (STOE, 2021)  X-Area LANA 2.7.5.0 (STOE, 2022)'
_computing_molecular_graphics 'ShelXle (H\"ubschle 2011)'
_computing_publication_material
;
STOE & Cie GmbH, X-Area, software package for collecting single-crystal or
multi-domain crystal data on STOE area-detector diffractometers, for image 
processing, for the correction and scaling of reflection intensities and 
for outlier rejection, version 2.1, Darmstadt 2022
;
_computing_structure_refinement 'SHELXL-2018/3 (Sheldrick, 2018)'
_computing_structure_solution 'SHELXT 2018/2 (Sheldrick, 2018)'
_diffrn_ambient_temperature 100
_diffrn_detector 'EIGER2 500K'
_diffrn_detector_area_resol_mean 13.33
_diffrn_measured_fraction_theta_full 0.999
_diffrn_measured_fraction_theta_max 0.969
_diffrn_measurement_details ' 1641 frames, detector distance = 40 mm'
_diffrn_measurement_device 'Eulerian 4-circle diffractometer'
_diffrn_measurement_device_type 'STOE STADIVARI'
_diffrn_measurement_method 'rotation method, \w scans'
_diffrn_radiation_collimation '1.2 0.6 mm diameter'
_diffrn_radiation_monochromator 'Graded multilayer mirror'
_diffrn_radiation_polarisn_norm 270
_diffrn_radiation_probe x-ray
_diffrn_radiation_type 'Mo K\a'
_diffrn_radiation_wavelength 0.71073
_diffrn_reflns_av_R_equivalents 0.0640
_diffrn_reflns_av_unetI/netI 0.0608
_diffrn_reflns_Laue_measured_fraction_full 0.999
_diffrn_reflns_Laue_measured_fraction_max 0.969
_diffrn_reflns_limit_h_max 14
_diffrn_reflns_limit_h_min -14
_diffrn_reflns_limit_k_max 14
_diffrn_reflns_limit_k_min -14
_diffrn_reflns_limit_l_max 16
_diffrn_reflns_limit_l_min -17
_diffrn_reflns_number 14507
_diffrn_reflns_point_group_measured_fraction_full 0.998
_diffrn_reflns_point_group_measured_fraction_max 0.950
_diffrn_reflns_theta_full 25.242
_diffrn_reflns_theta_max 30.72
_diffrn_reflns_theta_min 2.67
_diffrn_source 'Axo Mo'
_diffrn_source_current 0.830
_diffrn_source_power 0.050
_diffrn_source_voltage 60
_exptl_absorpt_coefficient_mu 0.091
_exptl_absorpt_correction_T_max 0.9970
_exptl_absorpt_correction_T_min 0.9904
_exptl_absorpt_correction_type sphere
_exptl_absorpt_process_details
;
STOE LANA, spherical absorption correction
;
_exptl_crystal_colour clear
_exptl_crystal_density_diffrn 1.349
_exptl_crystal_density_method 'not measured'
_exptl_crystal_description 'orthorhombic brick'
_exptl_crystal_F_000 520
_exptl_crystal_recrystallization_method 'Re-crystallisation from solvent: Acetone'
_exptl_crystal_size_max 0.480
_exptl_crystal_size_mid 0.180
_exptl_crystal_size_min 0.150
_exptl_crystal_size_rad 0.145
_refine_diff_density_max 0.241
_refine_diff_density_min -0.201
_refine_diff_density_rms 0.048
_refine_ls_abs_structure_details
;
 Flack x determined using 1043 quotients [(I+)-(I-)]/[(I+)+(I-)]
 (Parsons, Flack and Wagner, Acta Cryst. B69 (2013) 249-259).
;
_refine_ls_abs_structure_Flack -0.1(7)
_refine_ls_extinction_method none
_refine_ls_goodness_of_fit_ref 1.048
_refine_ls_hydrogen_treatment constr
_refine_ls_matrix_type full
_refine_ls_number_parameters 163
_refine_ls_number_reflns 3565
_refine_ls_number_restraints 0
_refine_ls_restrained_S_all 1.048
_refine_ls_R_factor_all 0.0477
_refine_ls_R_factor_gt 0.0378
_refine_ls_shift/su_max 0.000
_refine_ls_shift/su_mean 0.000
_refine_ls_structure_factor_coef Fsqd
_refine_ls_weighting_details 'w=1/[\s^2^(Fo^2^)+(0.0399P)^2^] where P=(Fo^2^+2Fc^2^)/3'
_refine_ls_weighting_scheme calc
_refine_ls_wR_factor_gt 0.0813
_refine_ls_wR_factor_ref 0.0825
_reflns_d_resolution_high 0.696
_reflns_d_resolution_low 7.634
_reflns_Friedel_coverage 0.718
_reflns_Friedel_fraction_full 0.996
_reflns_Friedel_fraction_max 0.926
_reflns_limit_h_max 14
_reflns_limit_h_min -14
_reflns_limit_k_max 14
_reflns_limit_k_min -14
_reflns_limit_l_max 16
_reflns_limit_l_min -17
_reflns_number_gt 2861
_reflns_number_total 3565
_reflns_threshold_expression 'I > 2\s(I)'
_cod_data_source_file d4sc04974h2.cif
_cod_data_source_block PHSP1070_a
_cod_depositor_comments 'Adding full bibliography for 1572561--1572562.cif.'
_cod_database_code 1572561
_shelx_shelxl_version_number 2018/3
_audit_contact_author 'J. Richter'
_shelx_space_group_comment
;
The symmetry employed for this shelxl refinement is uniquely defined
by the following loop, which should always be used as a source of
symmetry information in preference to the above space-group names.
They are only intended as comments.
;
_stoe_detector_size_x '7.7 cm'
_stoe_detector_size_y '3.8 cm'
_stoe_detector_pixelsize_x '0.075 mm'
_stoe_detector_pixelsize_y '0.075 mm'
_stoe_detector_distance '40.0 mm'
_stoe_measurement_identifier PHSP1070
_stoe_measurement_tube_power '49.8 W'
_stoe_measurement_total_run_number 21
_stoe_measurement_total_frame_number 1641
_stoe_measurement_min_exposure_per_frame '4.0 s'
_stoe_measurement_max_exposure_per_frame '4.0 s'
_stoe_measurement_mean_exposure_per_frame '4.0 s'
_stoe_measurement_total_exposure_time '109 min'
_stoe_evaluation_integration_a 15.0
_stoe_evaluation_integration_b 1.5
_stoe_evaluation_integration_ems 0.040
_stoe_evaluation_lana_point_group 222
_stoe_evaluation_lana_fs_max_order -
_stoe_evaluation_lana_dxs_max_order -
_stoe_evaluation_lana_dys_max_order -
_stoe_evaluation_lana_bis_l_even_max -
_stoe_evaluation_lana_bis_l_odd_max -
_stoe_evaluation_lana_bos_l_even_max -
_stoe_evaluation_lana_bos_l_odd_max -
_stoe_evaluation_lana_or_c1 0.050
_stoe_evaluation_lana_or_c2 0
_stoe_evaluation_lana_or_c3 0
_stoe_evaluation_lana_or_c4 1.0
_stoe_evaluation_lana_max_2theta_available 61.5
_stoe_evaluation_lana_max_2theta_desired 61.5
_stoe_evaluation_lana_number_refls_total 15923
_stoe_evaluation_lana_number_refls_outliers 1332
_stoe_evaluation_lana_number_refls_after_or 14591
_stoe_evaluation_lana_number_refls_unique 3583
_stoe_evaluation_lana_number_refls_written 14591
_stoe_evaluation_lana_completeness 94.9
_stoe_evaluation_lana_mean_redundancy 4.1
_stoe_evaluation_lana_table
;
#----------------------------------------------------------------------------
2Theta           7.8   14.2   20.6   27.0   33.4   39.8   46.2   52.6   59.0
#----------------------------------------------------------------------------
<Resolution>    4.47   2.78   1.96   1.54   1.23   1.04   0.90   0.80   0.73
N(total)         214    996   2069   2076   1958   2170   2411   2306   1723
<Redundancy>     6.8   11.5   11.9    7.0    4.6    3.9    3.5    2.8    2.4
Complet. [%%]   100.0  100.0  100.0  100.0   99.7   99.8   99.7   97.3   81.1
<I/sigma>      212.9  100.4   53.2   27.0   17.0   11.3    5.6    3.5    2.9
R(int)         0.072  0.083  0.060  0.042  0.037  0.043  0.066  0.081  0.091
#----------------------------------------------------------------------------
;
_shelx_estimated_absorpt_t_min 0.957
_shelx_estimated_absorpt_t_max 0.986
_diffrn_measurement_ambient_temperature_device_make 'Oxford Cryostream 800'

loop_
_space_group_symop_operation_xyz
'x, y, z'
'-x+1/2, -y, z+1/2'
'-x, y+1/2, -z+1/2'
'x+1/2, -y+1/2, -z'

loop_
_atom_site_label
_atom_site_type_symbol
_atom_site_fract_x
_atom_site_fract_y
_atom_site_fract_z
_atom_site_U_iso_or_equiv
_atom_site_adp_type
_atom_site_occupancy
_atom_site_site_symmetry_order
_atom_site_calc_flag
_atom_site_refinement_flags_posn
_atom_site_refinement_flags_adp
_atom_site_refinement_flags_occupancy
_atom_site_disorder_assembly
_atom_site_disorder_group
O1 O 0.53813(11) 0.78426(12) 0.53891(11) 0.0151(3) Uani 1 1 d . . . . .
O2 O 0.41330(14) 0.27179(13) 0.58094(13) 0.0296(4) Uani 1 1 d . . . . .
N1 N 0.32522(14) 0.78540(14) 0.46731(13) 0.0145(3) Uani 1 1 d . . . . .
H1 H 0.244552 0.748941 0.469529 0.017 Uiso 1 1 calc R U . . .
N2 N 0.37561(13) 0.66636(13) 0.62733(13) 0.0124(3) Uani 1 1 d . . . . .
C1 C 0.35216(15) 0.88234(17) 0.38412(16) 0.0125(4) Uani 1 1 d . . . . .
C2 C 0.40228(16) 1.00573(16) 0.41231(16) 0.0157(4) Uani 1 1 d . . . . .
H2 H 0.423948 1.025588 0.487595 0.019 Uiso 1 1 calc R U . . .
C3 C 0.42053(17) 1.09990(18) 0.32985(18) 0.0211(4) Uani 1 1 d . . . . .
H3 H 0.455774 1.184137 0.348912 0.025 Uiso 1 1 calc R U . . .
C4 C 0.38810(18) 1.07268(19) 0.22046(17) 0.0216(4) Uani 1 1 d . . . . .
H4 H 0.400581 1.137912 0.164526 0.026 Uiso 1 1 calc R U . . .
C5 C 0.33727(18) 0.94979(19) 0.19265(17) 0.0209(4) Uani 1 1 d . . . . .
H5 H 0.313751 0.930589 0.117622 0.025 Uiso 1 1 calc R U . . .
C6 C 0.32080(17) 0.85489(18) 0.27462(16) 0.0158(4) Uani 1 1 d . . . . .
H6 H 0.287554 0.769997 0.255170 0.019 Uiso 1 1 calc R U . . .
C7 C 0.41966(16) 0.74685(16) 0.54373(15) 0.0116(3) Uani 1 1 d . . . . .
C8 C 0.47261(16) 0.59364(17) 0.69601(14) 0.0124(4) Uani 1 1 d . . . . .
H8 H 0.549429 0.651307 0.719678 0.015 Uiso 1 1 calc R U . . .
C9 C 0.38605(17) 0.55240(19) 0.79550(16) 0.0173(4) Uani 1 1 d . . . . .
H9A H 0.395361 0.616358 0.857402 0.021 Uiso 1 1 calc R U . . .
H9B H 0.412579 0.463784 0.822503 0.021 Uiso 1 1 calc R U . . .
C10 C 0.24008(16) 0.55110(19) 0.75056(16) 0.0153(4) Uani 1 1 d . . . . .
H10A H 0.198700 0.462886 0.760248 0.018 Uiso 1 1 calc R U . . .
H10B H 0.183874 0.617225 0.789826 0.018 Uiso 1 1 calc R U . . .
C11 C 0.25292(16) 0.58551(16) 0.62693(15) 0.0121(4) Uani 1 1 d . . . . .
H11 H 0.172901 0.636406 0.599668 0.014 Uiso 1 1 calc R U . . .
C12 C 0.27967(16) 0.46377(18) 0.55513(16) 0.0161(4) Uani 1 1 d . . . . .
H12A H 0.201626 0.403043 0.561082 0.019 Uiso 1 1 calc R U . . .
H12B H 0.287610 0.491252 0.476226 0.019 Uiso 1 1 calc R U . . .
C13 C 0.40595(18) 0.39135(18) 0.58849(16) 0.0171(4) Uani 1 1 d . . . . .
C14 C 0.52276(18) 0.47392(17) 0.62884(17) 0.0169(4) Uani 1 1 d . . . . .
H14A H 0.576067 0.504911 0.564109 0.020 Uiso 1 1 calc R U . . .
H14B H 0.582566 0.419278 0.676238 0.020 Uiso 1 1 calc R U . . .

loop_
_atom_site_aniso_label
_atom_site_aniso_U_11
_atom_site_aniso_U_22
_atom_site_aniso_U_33
_atom_site_aniso_U_23
_atom_site_aniso_U_13
_atom_site_aniso_U_12
O1 0.0111(6) 0.0145(6) 0.0197(7) 0.0038(6) 0.0010(5) -0.0007(5)
O2 0.0394(9) 0.0121(7) 0.0373(10) -0.0031(6) -0.0052(7) 0.0029(6)
N1 0.0115(7) 0.0155(7) 0.0165(8) 0.0066(7) -0.0014(6) -0.0034(6)
N2 0.0105(6) 0.0120(7) 0.0148(8) 0.0034(6) -0.0009(6) -0.0013(5)
C1 0.0072(7) 0.0126(8) 0.0176(10) 0.0051(7) -0.0002(6) 0.0016(6)
C2 0.0130(8) 0.0156(9) 0.0186(10) 0.0010(8) -0.0015(7) 0.0017(7)
C3 0.0162(9) 0.0122(9) 0.0348(13) 0.0051(9) -0.0015(8) -0.0011(7)
C4 0.0181(9) 0.0210(10) 0.0257(12) 0.0151(9) 0.0026(8) 0.0037(8)
C5 0.0203(9) 0.0273(11) 0.0152(11) 0.0046(9) 0.0024(8) 0.0035(8)
C6 0.0142(8) 0.0142(9) 0.0191(10) 0.0020(8) 0.0002(7) 0.0003(7)
C7 0.0143(8) 0.0087(8) 0.0117(9) -0.0010(7) 0.0018(7) 0.0011(6)
C8 0.0118(8) 0.0126(9) 0.0127(9) 0.0024(7) -0.0026(7) 0.0001(7)
C9 0.0178(8) 0.0193(10) 0.0148(10) 0.0033(8) -0.0023(8) -0.0026(7)
C10 0.0151(8) 0.0141(9) 0.0167(10) 0.0037(7) 0.0025(7) -0.0002(7)
C11 0.0099(8) 0.0117(8) 0.0146(9) 0.0046(7) -0.0015(7) -0.0025(6)
C12 0.0170(9) 0.0158(9) 0.0156(10) 0.0015(8) -0.0046(7) -0.0049(7)
C13 0.0226(9) 0.0158(9) 0.0130(9) 0.0000(8) 0.0024(7) -0.0002(8)
C14 0.0161(8) 0.0156(9) 0.0190(10) 0.0002(8) -0.0008(8) 0.0039(7)

loop_
_atom_type_symbol
_atom_type_description
_atom_type_scat_dispersion_real
_atom_type_scat_dispersion_imag
_atom_type_scat_source
C C 0.0033 0.0016 'International Tables Vol C Tables 4.2.6.8 and 6.1.1.4'
H H 0.0000 0.0000 'International Tables Vol C Tables 4.2.6.8 and 6.1.1.4'
N N 0.0061 0.0033 'International Tables Vol C Tables 4.2.6.8 and 6.1.1.4'
O O 0.0106 0.0060 'International Tables Vol C Tables 4.2.6.8 and 6.1.1.4'

loop_
_geom_angle_atom_site_label_1
_geom_angle_atom_site_label_2
_geom_angle_atom_site_label_3
_geom_angle
_geom_angle_site_symmetry_1
_geom_angle_site_symmetry_3
_geom_angle_publ_flag
C7 N1 C1 122.62(14) . . ?
C7 N2 C8 120.35(14) . . ?
C7 N2 C11 126.64(14) . . ?
C8 N2 C11 105.30(13) . . ?
C6 C1 C2 119.66(18) . . ?
C6 C1 N1 119.10(16) . . ?
C2 C1 N1 121.15(17) . . ?
C3 C2 C1 119.53(18) . . ?
C4 C3 C2 120.76(18) . . ?
C3 C4 C5 119.61(18) . . ?
C4 C5 C6 119.75(19) . . ?
C1 C6 C5 120.68(18) . . ?
O1 C7 N2 121.45(16) . . ?
O1 C7 N1 122.06(16) . . ?
N2 C7 N1 116.48(14) . . ?
N2 C8 C9 102.12(13) . . ?
N2 C8 C14 108.27(14) . . ?
C9 C8 C14 112.00(14) . . ?
C8 C9 C10 104.74(14) . . ?
C11 C10 C9 105.04(14) . . ?
N2 C11 C12 108.05(14) . . ?
N2 C11 C10 101.14(14) . . ?
C12 C11 C10 112.17(14) . . ?
C13 C12 C11 112.83(15) . . ?
O2 C13 C12 121.04(17) . . ?
O2 C13 C14 122.05(17) . . ?
C12 C13 C14 116.89(15) . . ?
C13 C14 C8 111.01(14) . . ?

loop_
_geom_bond_atom_site_label_1
_geom_bond_atom_site_label_2
_geom_bond_distance
_geom_bond_site_symmetry_2
_geom_bond_publ_flag
O1 C7 1.2335(19) . ?
O2 C13 1.217(2) . ?
N1 C7 1.366(2) . ?
N1 C1 1.426(2) . ?
N2 C7 1.364(2) . ?
N2 C8 1.464(2) . ?
N2 C11 1.465(2) . ?
C1 C6 1.378(3) . ?
C1 C2 1.387(2) . ?
C2 C3 1.386(3) . ?
C3 C4 1.379(3) . ?
C4 C5 1.384(3) . ?
C5 C6 1.385(3) . ?
C8 C9 1.527(2) . ?
C8 C14 1.539(2) . ?
C9 C10 1.542(2) . ?
C10 C11 1.529(3) . ?
C11 C12 1.528(3) . ?
C12 C13 1.503(2) . ?
C13 C14 1.507(3) . ?
